data_4113567
loop_
_publ_author_name
'Terence L. Schull'
'James G. Kushmerick'
'Charles H. Patterson'
'Clifford George'
'Martin H. Moore'
'Steven K. Pollack'
'Ranganathan Shashidhar'

_publ_section_title
;
 Ligand Effects on Charge Transport in Platinum(II) Acetylides
;
_journal_name_full 'Journal of the American Chemical Society'
_journal_page_first 3202
_journal_page_last 3203
_journal_paper_doi 10.1021/ja029564o
_journal_volume 125
_journal_year 2003
_chemical_formula_sum 'C58 H46 Cl6 O2 P2 Pt S2'
_chemical_formula_weight 1308.80
_chemical_name_systematic
; 
 ? 
;
_space_group_IT_number 14
_symmetry_cell_setting monoclinic
_symmetry_space_group_name_Hall '-P 2yn'
_symmetry_space_group_name_H-M 'P 1 21/n 1'
_atom_sites_solution_hydrogens geom
_atom_sites_solution_primary direct
_atom_sites_solution_secondary difmap
_audit_creation_method SHELXL-97
_cell_angle_alpha 90.00
_cell_angle_beta 110.189(1)
_cell_angle_gamma 90.00
_cell_formula_units_Z 2
_cell_length_a 15.518(1)
_cell_length_b 8.485(1)
_cell_length_c 22.144(2)
_cell_measurement_reflns_used 9988
_cell_measurement_temperature 293(2)
_cell_measurement_theta_max 28.338
_cell_measurement_theta_min 2.593
_cell_volume 2736.6(4)
_computing_cell_refinement 'Bruker SMART'
_computing_data_collection 'Bruker SMART'
_computing_data_reduction 'Bruker SHELXTL'
_computing_molecular_graphics 'Bruker SHELXTL'
_computing_publication_material 'Bruker SHELXTL'
_computing_structure_refinement 'SHELXL-97 (Sheldrick, 1997)'
_computing_structure_solution 'SHELXS-97 (Sheldrick, 1990)'
_diffrn_ambient_temperature 293(2)
_diffrn_measured_fraction_theta_full 0.976
_diffrn_measured_fraction_theta_max 0.976
_diffrn_measurement_device_type 'CCD area detector'
_diffrn_measurement_method 'phi and omega scans'
_diffrn_radiation_monochromator graphite
_diffrn_radiation_source 'fine-focus sealed tube'
_diffrn_radiation_type MoK\a
_diffrn_radiation_wavelength 0.71073
_diffrn_reflns_av_R_equivalents 0.0305
_diffrn_reflns_av_sigmaI/netI 0.0491
_diffrn_reflns_limit_h_max 20
_diffrn_reflns_limit_h_min -20
_diffrn_reflns_limit_k_max 9
_diffrn_reflns_limit_k_min -11
_diffrn_reflns_limit_l_max 29
_diffrn_reflns_limit_l_min -29
_diffrn_reflns_number 19755
_diffrn_reflns_theta_full 28.34
_diffrn_reflns_theta_max 28.34
_diffrn_reflns_theta_min 1.40
_exptl_absorpt_coefficient_mu 3.034
_exptl_absorpt_correction_T_max 0.926
_exptl_absorpt_correction_T_min 0.183
_exptl_absorpt_correction_type integration
_exptl_crystal_colour yellow
_exptl_crystal_density_diffrn 1.588
_exptl_crystal_description plate
_exptl_crystal_F_000 1304
_exptl_crystal_size_max 0.56
_exptl_crystal_size_mid 0.36
_exptl_crystal_size_min 0.025
_refine_diff_density_max 1.455
_refine_diff_density_min -0.846
_refine_diff_density_rms 0.107
_refine_ls_extinction_method none
_refine_ls_goodness_of_fit_ref 0.994
_refine_ls_hydrogen_treatment mixed
_refine_ls_matrix_type full
_refine_ls_number_parameters 322
_refine_ls_number_reflns 6670
_refine_ls_number_restraints 0
_refine_ls_restrained_S_all 0.994
_refine_ls_R_factor_all 0.0499
_refine_ls_R_factor_gt 0.0291
_refine_ls_shift/su_max 0.000
_refine_ls_shift/su_mean 0.000
_refine_ls_structure_factor_coef Fsqd
_refine_ls_weighting_details 'calc w=1/[\s^2^(Fo^2^)+(0.0370P)^2^+0.0000P] where P=(Fo^2^+2Fc^2^)/3'
_refine_ls_weighting_scheme calc
_refine_ls_wR_factor_gt 0.0661
_refine_ls_wR_factor_ref 0.0711
_reflns_number_gt 4907
_reflns_number_total 6670
_reflns_threshold_expression >2sigma(I)
_cod_data_source_file ja029564osi20030122_025920_3.cif
_cod_data_source_block PtPPh3
_cod_database_code 4113567

loop_
_symmetry_equiv_pos_as_xyz
'x, y, z'
'-x+1/2, y+1/2, -z+1/2'
'-x, -y, -z'
'x-1/2, -y-1/2, z-1/2'

loop_
_atom_site_label
_atom_site_type_symbol
_atom_site_fract_x
_atom_site_fract_y
_atom_site_fract_z
_atom_site_U_iso_or_equiv
_atom_site_adp_type
_atom_site_occupancy
_atom_site_symmetry_multiplicity
_atom_site_calc_flag
_atom_site_refinement_flags
Pt1 Pt 0.5000 0.5000 0.0000 0.01354(5) Uani 1 2 d S
P1 P 0.51044(6) 0.38323(9) 0.09567(4) 0.01470(17) Uani 1 1 d .
S1 S 1.10588(6) 0.80175(10) 0.18495(5) 0.0252(2) Uani 1 1 d .
C1 C 0.6319(2) 0.5600(4) 0.04105(15) 0.0161(7) Uani 1 1 d .
C2 C 0.7113(2) 0.5980(4) 0.06690(16) 0.0170(7) Uani 1 1 d .
C1A C 0.8065(2) 0.6448(4) 0.09557(16) 0.0168(7) Uani 1 1 d .
C2A C 0.8599(2) 0.5937(4) 0.15726(16) 0.0195(7) Uani 1 1 d .
H2AA H 0.8336 0.5291 0.1802 0.023 Uiso 1 1 calc R
C3A C 0.9512(2) 0.6376(4) 0.18478(16) 0.0201(7) Uani 1 1 d .
H3AA H 0.9859 0.6029 0.2258 0.024 Uiso 1 1 calc R
C4A C 0.9909(2) 0.7342(4) 0.15057(17) 0.0194(7) Uani 1 1 d .
C5A C 0.9383(2) 0.7872(4) 0.08964(17) 0.0207(7) Uani 1 1 d .
H5AA H 0.9644 0.8523 0.0669 0.025 Uiso 1 1 calc R
C6A C 0.8469(2) 0.7431(4) 0.06276(16) 0.0181(7) Uani 1 1 d .
H6AA H 0.8121 0.7799 0.0221 0.022 Uiso 1 1 calc R
C3 C 1.1712(3) 0.6256(4) 0.19458(18) 0.0282(8) Uani 1 1 d .
C4 C 1.2730(2) 0.6576(5) 0.2181(2) 0.0333(9) Uani 1 1 d .
H4A H 1.3057 0.5597 0.2226 0.050 Uiso 1 1 calc R
H4B H 1.2907 0.7099 0.2590 0.050 Uiso 1 1 calc R
H4C H 1.2875 0.7234 0.1876 0.050 Uiso 1 1 calc R
O1 O 1.13699(19) 0.4960(3) 0.18171(15) 0.0384(7) Uani 1 1 d .
C1B C 0.5260(2) 0.5250(3) 0.16023(16) 0.0169(7) Uani 1 1 d .
C2B C 0.5442(2) 0.6835(4) 0.15174(16) 0.0202(7) Uani 1 1 d .
H2BA H 0.5525 0.7158 0.1140 0.024 Uiso 1 1 calc R
C3B C 0.5500(3) 0.7919(4) 0.19964(17) 0.0247(8) Uani 1 1 d .
H3BA H 0.5615 0.8973 0.1937 0.030 Uiso 1 1 calc R
C4B C 0.5387(2) 0.7450(4) 0.25647(17) 0.0233(8) Uani 1 1 d .
H4BA H 0.5420 0.8190 0.2881 0.028 Uiso 1 1 calc R
C5B C 0.5227(2) 0.5888(4) 0.26610(17) 0.0224(8) Uani 1 1 d .
H5BA H 0.5160 0.5571 0.3045 0.027 Uiso 1 1 calc R
C6B C 0.5165(2) 0.4788(4) 0.21827(16) 0.0202(7) Uani 1 1 d .
H6BA H 0.5060 0.3734 0.2249 0.024 Uiso 1 1 calc R
C1C C 0.4124(2) 0.2687(4) 0.09948(15) 0.0168(7) Uani 1 1 d .
C2C C 0.3377(2) 0.3458(4) 0.10636(17) 0.0243(8) Uani 1 1 d .
H2CA H 0.3365 0.4553 0.1066 0.029 Uiso 1 1 calc R
C3C C 0.2643(3) 0.2617(4) 0.11293(18) 0.0294(9) Uani 1 1 d .
H3CA H 0.2155 0.3152 0.1188 0.035 Uiso 1 1 calc R
C4C C 0.2641(3) 0.0991(5) 0.11077(19) 0.0342(10) Uani 1 1 d .
H4CA H 0.2156 0.0426 0.1157 0.041 Uiso 1 1 calc R
C5C C 0.3364(3) 0.0213(4) 0.1013(2) 0.0376(10) Uani 1 1 d .
H5CA H 0.3355 -0.0880 0.0984 0.045 Uiso 1 1 calc R
C6C C 0.4106(3) 0.1048(4) 0.09605(19) 0.0292(9) Uani 1 1 d .
H6CA H 0.4593 0.0508 0.0902 0.035 Uiso 1 1 calc R
C1D C 0.6046(2) 0.2411(4) 0.12100(16) 0.0168(7) Uani 1 1 d .
C2D C 0.6123(2) 0.1375(4) 0.07416(17) 0.0208(7) Uani 1 1 d .
H2DA H 0.5743 0.1498 0.0315 0.025 Uiso 1 1 calc R
C3D C 0.6759(2) 0.0168(4) 0.09061(17) 0.0234(7) Uani 1 1 d .
H3DA H 0.6791 -0.0546 0.0596 0.028 Uiso 1 1 calc R
C4D C 0.7354(2) 0.0029(4) 0.15405(17) 0.0240(7) Uani 1 1 d .
H4DA H 0.7789 -0.0773 0.1652 0.029 Uiso 1 1 calc R
C5D C 0.7300(2) 0.1076(4) 0.20036(17) 0.0221(8) Uani 1 1 d .
H5DA H 0.7703 0.0985 0.2425 0.026 Uiso 1 1 calc R
C6D C 0.6649(2) 0.2260(4) 0.18403(16) 0.0187(7) Uani 1 1 d .
H6DA H 0.6613 0.2961 0.2154 0.022 Uiso 1 1 calc R
C1S C -0.0758(3) 0.3270(4) 0.04890(19) 0.0324(9) Uani 1 1 d .
H1SA H -0.0591 0.4197 0.0769 0.039 Uiso 1 1 calc R
Cl1S Cl -0.11016(8) 0.39142(14) -0.03136(5) 0.0479(3) Uani 1 1 d .
Cl2S Cl -0.16689(8) 0.22969(12) 0.06377(6) 0.0406(3) Uani 1 1 d .
Cl3S Cl 0.02037(7) 0.20296(12) 0.06789(5) 0.0398(3) Uani 1 1 d .

loop_
_atom_site_aniso_label
_atom_site_aniso_U_11
_atom_site_aniso_U_22
_atom_site_aniso_U_33
_atom_site_aniso_U_23
_atom_site_aniso_U_13
_atom_site_aniso_U_12
Pt1 0.01145(8) 0.01612(7) 0.01237(8) 0.00099(9) 0.00326(6) -0.00020(9)
P1 0.0131(4) 0.0166(4) 0.0139(4) 0.0010(3) 0.0040(3) 0.0004(3)
S1 0.0140(4) 0.0237(4) 0.0341(5) -0.0056(4) 0.0037(4) -0.0016(4)
C1 0.0221(18) 0.0149(12) 0.0127(17) 0.0008(13) 0.0078(14) 0.0003(14)
C2 0.0161(17) 0.0182(15) 0.0156(17) -0.0006(13) 0.0041(14) 0.0017(13)
C1A 0.0143(16) 0.0187(15) 0.0169(17) -0.0046(13) 0.0048(14) -0.0001(13)
C2A 0.0188(17) 0.0209(16) 0.0192(18) -0.0009(14) 0.0070(15) -0.0027(14)
C3A 0.0192(18) 0.0207(15) 0.0169(17) -0.0027(14) 0.0019(14) 0.0011(14)
C4A 0.0147(17) 0.0190(15) 0.0227(19) -0.0064(14) 0.0044(15) -0.0001(13)
C5A 0.0202(18) 0.0207(15) 0.0234(19) -0.0007(14) 0.0101(15) 0.0010(14)
C6A 0.0168(17) 0.0221(16) 0.0126(17) 0.0026(13) 0.0016(14) -0.0017(14)
C3 0.026(2) 0.0305(19) 0.028(2) 0.0009(17) 0.0102(17) 0.0050(17)
C4 0.0189(19) 0.038(2) 0.041(3) 0.0027(19) 0.0073(18) 0.0048(17)
O1 0.0308(14) 0.0262(12) 0.0577(19) -0.0008(15) 0.0146(13) 0.0029(14)
C1B 0.0134(15) 0.0199(18) 0.0158(16) -0.0001(13) 0.0032(13) 0.0028(12)
C2B 0.0229(18) 0.0224(16) 0.0163(18) 0.0010(14) 0.0079(15) -0.0006(15)
C3B 0.031(2) 0.0181(15) 0.026(2) -0.0002(15) 0.0104(17) -0.0025(15)
C4B 0.0253(19) 0.0228(16) 0.0208(19) -0.0068(14) 0.0067(16) -0.0026(15)
C5B 0.0218(19) 0.0289(18) 0.0174(18) -0.0021(15) 0.0079(15) -0.0002(15)
C6B 0.0201(16) 0.0191(18) 0.0199(17) -0.0011(14) 0.0051(14) -0.0006(13)
C1C 0.0152(17) 0.0239(16) 0.0102(16) 0.0010(13) 0.0030(13) -0.0023(13)
C2C 0.0211(18) 0.0296(18) 0.0216(19) -0.0039(15) 0.0066(15) -0.0019(15)
C3C 0.0194(19) 0.044(2) 0.027(2) -0.0034(18) 0.0103(17) -0.0029(17)
C4C 0.024(2) 0.044(2) 0.034(2) 0.0133(19) 0.0097(18) -0.0105(18)
C5C 0.031(2) 0.022(2) 0.062(3) 0.0122(18) 0.019(2) -0.0021(16)
C6C 0.024(2) 0.0238(17) 0.040(2) 0.0043(17) 0.0106(18) -0.0009(15)
C1D 0.0156(17) 0.0179(14) 0.0171(17) 0.0025(13) 0.0060(14) 0.0003(13)
C2D 0.0228(18) 0.0231(16) 0.0162(18) 0.0015(14) 0.0066(15) 0.0018(14)
C3D 0.0289(18) 0.0197(17) 0.0247(18) -0.0029(15) 0.0128(15) 0.0031(15)
C4D 0.0216(16) 0.0228(14) 0.0274(18) 0.005(2) 0.0083(14) 0.0059(18)
C5D 0.0184(18) 0.0260(16) 0.0194(18) 0.0026(15) 0.0035(15) 0.0009(14)
C6D 0.0188(17) 0.0209(15) 0.0151(17) -0.0020(13) 0.0043(14) -0.0015(14)
C1S 0.044(2) 0.0302(19) 0.029(2) 0.0024(17) 0.0192(19) 0.0025(18)
Cl1S 0.0569(7) 0.0572(7) 0.0333(6) 0.0123(5) 0.0205(6) 0.0149(6)
Cl2S 0.0375(6) 0.0407(5) 0.0489(7) -0.0004(5) 0.0216(5) -0.0031(5)
Cl3S 0.0315(5) 0.0422(5) 0.0454(7) 0.0068(5) 0.0130(5) 0.0019(5)

loop_
_atom_type_symbol
_atom_type_description
_atom_type_scat_dispersion_real
_atom_type_scat_dispersion_imag
_atom_type_scat_source
C C 0.0033 0.0016 'International Tables Vol C Tables 4.2.6.8 and 6.1.1.4'
H H 0.0000 0.0000 'International Tables Vol C Tables 4.2.6.8 and 6.1.1.4'
O O 0.0106 0.0060 'International Tables Vol C Tables 4.2.6.8 and 6.1.1.4'
P P 0.1023 0.0942 'International Tables Vol C Tables 4.2.6.8 and 6.1.1.4'
S S 0.1246 0.1234 'International Tables Vol C Tables 4.2.6.8 and 6.1.1.4'
Pt Pt -1.7033 8.3905 'International Tables Vol C Tables 4.2.6.8 and 6.1.1.4'
Cl Cl 0.1484 0.1585 'International Tables Vol C Tables 4.2.6.8 and 6.1.1.4'

loop_
_geom_angle_atom_site_label_1
_geom_angle_atom_site_label_2
_geom_angle_atom_site_label_3
_geom_angle
_geom_angle_site_symmetry_1
_geom_angle_site_symmetry_3
C1 Pt1 C1 180.0(2) . 3_665
C1 Pt1 P1 92.57(9) . 3_665
C1 Pt1 P1 87.43(9) 3_665 3_665
C1 Pt1 P1 87.43(9) . .
C1 Pt1 P1 92.57(9) 3_665 .
P1 Pt1 P1 180.00(4) 3_665 .
C1B P1 C1D 108.67(15) . .
C1B P1 C1C 101.63(15) . .
C1D P1 C1C 102.96(15) . .
C1B P1 Pt1 112.83(10) . .
C1D P1 Pt1 111.29(11) . .
C1C P1 Pt1 118.48(11) . .
C4A S1 C3 103.13(17) . .
C2 C1 Pt1 178.6(3) . .
C1 C2 C1A 177.9(4) . .
C6A C1A C2A 118.4(3) . .
C6A C1A C2 120.7(3) . .
C2A C1A C2 120.9(3) . .
C3A C2A C1A 121.1(3) . .
C2A C3A C4A 119.7(3) . .
C5A C4A C3A 119.8(3) . .
C5A C4A S1 118.6(3) . .
C3A C4A S1 121.5(3) . .
C4A C5A C6A 120.0(3) . .
C5A C6A C1A 121.1(3) . .
O1 C3 C4 124.5(3) . .
O1 C3 S1 123.3(3) . .
C4 C3 S1 112.1(3) . .
C2B C1B C6B 118.9(3) . .
C2B C1B P1 120.5(3) . .
C6B C1B P1 120.6(2) . .
C3B C2B C1B 119.9(3) . .
C2B C3B C4B 120.6(3) . .
C5B C4B C3B 120.2(3) . .
C4B C5B C6B 119.7(3) . .
C5B C6B C1B 120.7(3) . .
C2C C1C C6C 118.4(3) . .
C2C C1C P1 119.6(3) . .
C6C C1C P1 121.9(3) . .
C1C C2C C3C 121.0(3) . .
C4C C3C C2C 120.0(4) . .
C5C C4C C3C 119.4(4) . .
C4C C5C C6C 120.6(3) . .
C5C C6C C1C 120.4(4) . .
C6D C1D C2D 119.1(3) . .
C6D C1D P1 123.9(3) . .
C2D C1D P1 116.9(2) . .
C3D C2D C1D 120.5(3) . .
C2D C3D C4D 119.5(3) . .
C5D C4D C3D 120.4(3) . .
C4D C5D C6D 120.0(3) . .
C5D C6D C1D 120.5(3) . .
Cl3S C1S Cl2S 110.2(2) . .
Cl3S C1S Cl1S 111.4(2) . .
Cl2S C1S Cl1S 110.6(2) . .

loop_
_geom_bond_atom_site_label_1
_geom_bond_atom_site_label_2
_geom_bond_distance
_geom_bond_site_symmetry_2
Pt1 C1 1.998(3) .
Pt1 C1 1.998(3) 3_665
Pt1 P1 2.2933(9) 3_665
Pt1 P1 2.2933(9) .
P1 C1B 1.820(3) .
P1 C1D 1.827(3) .
P1 C1C 1.832(3) .
S1 C4A 1.776(3) .
S1 C3 1.777(4) .
C1 C2 1.210(4) .
C2 C1A 1.448(4) .
C1A C6A 1.389(4) .
C1A C2A 1.400(4) .
C2A C3A 1.387(4) .
C3A C4A 1.395(5) .
C4A C5A 1.388(5) .
C5A C6A 1.387(4) .
C3 O1 1.211(4) .
C3 C4 1.508(5) .
C1B C2B 1.400(4) .
C1B C6B 1.399(5) .
C2B C3B 1.384(5) .
C3B C4B 1.388(5) .
C4B C5B 1.379(5) .
C5B C6B 1.390(5) .
C1C C2C 1.384(5) .
C1C C6C 1.393(5) .
C2C C3C 1.393(5) .
C3C C4C 1.380(5) .
C4C C5C 1.378(6) .
C5C C6C 1.391(5) .
C1D C6D 1.392(4) .
C1D C2D 1.396(5) .
C2D C3D 1.381(4) .
C3D C4D 1.394(5) .
C4D C5D 1.381(5) .
C5D C6D 1.382(4) .
C1S Cl3S 1.755(4) .
C1S Cl2S 1.763(4) .
C1S Cl1S 1.757(4) .

loop_
_geom_torsion_atom_site_label_1
_geom_torsion_atom_site_label_2
_geom_torsion_atom_site_label_3
_geom_torsion_atom_site_label_4
_geom_torsion
_geom_torsion_site_symmetry_1
C1 Pt1 P1 C1B 67.95(15) .
C1 Pt1 P1 C1B -112.05(15) 3_665
P1 Pt1 P1 C1B -29(100) 3_665
C1 Pt1 P1 C1D -54.52(14) .
C1 Pt1 P1 C1D 125.48(14) 3_665
P1 Pt1 P1 C1D -152(100) 3_665
C1 Pt1 P1 C1C -173.55(15) .
C1 Pt1 P1 C1C 6.45(15) 3_665
P1 Pt1 P1 C1C 89(100) 3_665
C1 Pt1 C1 C2 -13(56) 3_665
P1 Pt1 C1 C2 121(13) 3_665
P1 Pt1 C1 C2 -59(13) .
Pt1 C1 C2 C1A -137(12) .
C1 C2 C1A C6A 22(10) .
C1 C2 C1A C2A -158(9) .
C6A C1A C2A C3A -1.0(5) .
C2 C1A C2A C3A 179.7(3) .
C1A C2A C3A C4A -0.1(5) .
C2A C3A C4A C5A 0.8(5) .
C2A C3A C4A S1 177.0(3) .
C3 S1 C4A C5A -117.9(3) .
C3 S1 C4A C3A 66.0(3) .
C3A C4A C5A C6A -0.5(5) .
S1 C4A C5A C6A -176.7(3) .
C4A C5A C6A C1A -0.6(5) .
C2A C1A C6A C5A 1.3(5) .
C2 C1A C6A C5A -179.4(3) .
C4A S1 C3 O1 -3.0(4) .
C4A S1 C3 C4 174.9(3) .
C1D P1 C1B C2B 114.3(3) .
C1C P1 C1B C2B -137.6(3) .
Pt1 P1 C1B C2B -9.7(3) .
C1D P1 C1B C6B -68.1(3) .
C1C P1 C1B C6B 40.0(3) .
Pt1 P1 C1B C6B 168.0(2) .
C6B C1B C2B C3B -1.8(5) .
P1 C1B C2B C3B 175.8(3) .
C1B C2B C3B C4B 0.6(5) .
C2B C3B C4B C5B 0.8(6) .
C3B C4B C5B C6B -0.9(5) .
C4B C5B C6B C1B -0.3(5) .
C2B C1B C6B C5B 1.7(5) .
P1 C1B C6B C5B -175.9(3) .
C1B P1 C1C C2C 44.3(3) .
C1D P1 C1C C2C 156.8(3) .
Pt1 P1 C1C C2C -80.0(3) .
C1B P1 C1C C6C -135.3(3) .
C1D P1 C1C C6C -22.8(3) .
Pt1 P1 C1C C6C 100.5(3) .
C6C C1C C2C C3C 3.1(5) .
P1 C1C C2C C3C -176.5(3) .
C1C C2C C3C C4C -1.9(6) .
C2C C3C C4C C5C -0.8(6) .
C3C C4C C5C C6C 2.1(7) .
C4C C5C C6C C1C -0.8(7) .
C2C C1C C6C C5C -1.8(6) .
P1 C1C C6C C5C 177.8(3) .
C1B P1 C1D C6D 12.9(3) .
C1C P1 C1D C6D -94.4(3) .
Pt1 P1 C1D C6D 137.7(3) .
C1B P1 C1D C2D -170.4(3) .
C1C P1 C1D C2D 82.4(3) .
Pt1 P1 C1D C2D -45.6(3) .
C6D C1D C2D C3D 3.1(5) .
P1 C1D C2D C3D -173.8(3) .
C1D C2D C3D C4D -2.7(5) .
C2D C3D C4D C5D 0.8(5) .
C3D C4D C5D C6D 0.7(5) .
C4D C5D C6D C1D -0.2(5) .
C2D C1D C6D C5D -1.6(5) .
P1 C1D C6D C5D 175.0(3) .
